data_2222231
loop_
_publ_author_name
'Narendra Babu, Shivanagere Nagojappa'
'Abdul Rahim, Aisyah Saad'
'Osman, Hasnah'
'Quah, Ching Kheng'
'Fun, Hoong-Kun'

_publ_section_title
;
 4-Cyclobutylamino-3-nitrobenzoic acid
;
_journal_coeditor_code BI2372
_journal_issue 7
_journal_name_full 'Acta Crystallographica Section E'
_journal_page_first o1566
_journal_page_last o1567
_journal_paper_doi 10.1107/S1600536809021412
_journal_volume 65
_journal_year 2009
_chemical_formula_iupac 'C11 H12 N2 O4'
_chemical_formula_moiety 'C11 H12 N2 O4'
_chemical_formula_sum 'C11 H12 N2 O4'
_chemical_formula_weight 236.23
_chemical_name_systematic
;
4-Cyclobutylamino-3-nitrobenzoic acid
;
_space_group_IT_number 2
_symmetry_cell_setting triclinic
_symmetry_space_group_name_Hall '-P 1'
_symmetry_space_group_name_H-M 'P -1'
_atom_sites_solution_hydrogens geom
_atom_sites_solution_primary direct
_atom_sites_solution_secondary difmap
_audit_creation_method SHELXL-97
_cell_angle_alpha 74.8600(10)
_cell_angle_beta 78.2650(10)
_cell_angle_gamma 84.8260(10)
_cell_formula_units_Z 4
_cell_length_a 9.8555(2)
_cell_length_b 10.5308(2)
_cell_length_c 10.9110(2)
_cell_measurement_reflns_used 9970
_cell_measurement_temperature 110.00(10)
_cell_measurement_theta_max 34.08
_cell_measurement_theta_min 2.11
_cell_volume 1069.44(4)
_computing_cell_refinement 'SAINT (Bruker, 2005)'
_computing_data_collection 'APEX2 (Bruker, 2005)'
_computing_data_reduction 'SAINT (Bruker, 2005)'
_computing_molecular_graphics 'SHELXTL (Sheldrick, 2008)'
_computing_publication_material
;
SHELXTL (Sheldrick, 2008) and PLATON (Spek, 2009)
;
_computing_structure_refinement 'SHELXTL (Sheldrick, 2008)'
_computing_structure_solution 'SHELXTL (Sheldrick, 2008)'
_diffrn_ambient_temperature 110.00(10)
_diffrn_measured_fraction_theta_full 0.990
_diffrn_measured_fraction_theta_max 0.990
_diffrn_measurement_device_type 'Bruker SMART APEXII CCD'
_diffrn_measurement_method '\f and \w'
_diffrn_radiation_monochromator graphite
_diffrn_radiation_source 'fine-focus sealed tube'
_diffrn_radiation_type MoK\a
_diffrn_radiation_wavelength 0.71073
_diffrn_reflns_av_R_equivalents 0.0274
_diffrn_reflns_av_sigmaI/netI 0.0263
_diffrn_reflns_limit_h_max 14
_diffrn_reflns_limit_h_min -13
_diffrn_reflns_limit_k_max 15
_diffrn_reflns_limit_k_min -15
_diffrn_reflns_limit_l_max 16
_diffrn_reflns_limit_l_min -16
_diffrn_reflns_number 29344
_diffrn_reflns_theta_full 32.50
_diffrn_reflns_theta_max 32.50
_diffrn_reflns_theta_min 1.97
_diffrn_standards_number 0
_exptl_absorpt_coefficient_mu 0.113
_exptl_absorpt_correction_T_max 0.976
_exptl_absorpt_correction_T_min 0.960
_exptl_absorpt_correction_type multi-scan
_exptl_absorpt_process_details '(SADABS; Bruker, 2005)'
_exptl_crystal_colour yellow
_exptl_crystal_density_diffrn 1.467
_exptl_crystal_density_method 'not measured'
_exptl_crystal_description block
_exptl_crystal_F_000 496
_exptl_crystal_size_max 0.37
_exptl_crystal_size_mid 0.23
_exptl_crystal_size_min 0.21
_refine_diff_density_max 0.684
_refine_diff_density_min -0.250
_refine_ls_extinction_method none
_refine_ls_goodness_of_fit_ref 1.053
_refine_ls_hydrogen_treatment mixed
_refine_ls_matrix_type full
_refine_ls_number_parameters 315
_refine_ls_number_reflns 7670
_refine_ls_number_restraints 0
_refine_ls_restrained_S_all 1.053
_refine_ls_R_factor_all 0.0619
_refine_ls_R_factor_gt 0.0481
_refine_ls_shift/su_max_lt 0.001
_refine_ls_shift/su_mean 0.000
_refine_ls_structure_factor_coef Fsqd
_refine_ls_weighting_details 'calc w=1/[\s^2^(Fo^2^)+(0.079P)^2^+0.2648P] where P=(Fo^2^+2Fc^2^)/3'
_refine_ls_weighting_scheme calc
_refine_ls_wR_factor_gt 0.1268
_refine_ls_wR_factor_ref 0.1392
_reflns_number_gt 6094
_reflns_number_total 7670
_reflns_threshold_expression I>2\s(I)
_cod_data_source_file bi2372.cif
_cod_data_source_block I
_cod_database_code 2222231
_cod_database_fobs_code 2222231

loop_
_symmetry_equiv_pos_as_xyz
'x, y, z'
'-x, -y, -z'

loop_
_atom_site_type_symbol
_atom_site_label
_atom_site_fract_x
_atom_site_fract_y
_atom_site_fract_z
_atom_site_U_iso_or_equiv
_atom_site_adp_type
_atom_site_calc_flag
_atom_site_refinement_flags
_atom_site_occupancy
_atom_site_disorder_assembly
_atom_site_disorder_group
O O1A 0.41436(8) 0.68803(8) -0.08160(8) 0.02153(17) Uani d . 1 . .
O O2A 0.24499(9) 0.80673(8) 0.01400(9) 0.02327(17) Uani d . 1 . .
H H1OA 0.2969 0.8671 -0.0208 0.035 Uiso d R 1 . .
O O3A -0.16874(10) 0.63616(9) 0.25760(10) 0.0315(2) Uani d . 1 . .
O O4A -0.22880(9) 0.43744(8) 0.28295(10) 0.02693(19) Uani d . 1 . .
N N1A -0.14187(9) 0.52458(9) 0.24261(9) 0.01836(18) Uani d . 1 . .
N N2A -0.04041(10) 0.25875(8) 0.22307(9) 0.01699(17) Uani d . 1 . .
C C1A -0.00540(10) 0.49386(10) 0.17520(10) 0.01442(17) Uani d . 1 . .
C C2A 0.07959(10) 0.59982(10) 0.11780(10) 0.01488(18) Uani d . 1 . .
H H2AA 0.0469 0.6840 0.1240 0.018 Uiso calc R 1 . .
C C3A 0.21236(10) 0.58164(10) 0.05150(10) 0.01456(17) Uani d . 1 . .
C C4A 0.26136(10) 0.45284(10) 0.04592(10) 0.01638(18) Uani d . 1 . .
H H4AA 0.3507 0.4394 0.0023 0.020 Uiso calc R 1 . .
C C5A 0.17907(11) 0.34694(10) 0.10395(10) 0.01650(18) Uani d . 1 . .
H H5AA 0.2147 0.2629 0.1001 0.020 Uiso calc R 1 . .
C C6A 0.04005(10) 0.36263(9) 0.17013(9) 0.01448(17) Uani d . 1 . .
C C7A 0.00443(12) 0.12158(10) 0.24008(10) 0.01755(19) Uani d . 1 . .
H H7AA 0.0805 0.1007 0.2885 0.021 Uiso calc R 1 . .
C C8A 0.03497(12) 0.06059(10) 0.12218(11) 0.0202(2) Uani d . 1 . .
H H8AA -0.0060 0.1105 0.0496 0.024 Uiso calc R 1 . .
H H8AB 0.1325 0.0396 0.0947 0.024 Uiso calc R 1 . .
C C9A -0.04894(13) -0.05907(11) 0.20696(11) 0.0229(2) Uani d . 1 . .
H H9AA -0.1156 -0.0859 0.1652 0.027 Uiso calc R 1 . .
H H9AB 0.0080 -0.1337 0.2436 0.027 Uiso calc R 1 . .
C C10A -0.11338(13) 0.02595(11) 0.30201(11) 0.0235(2) Uani d . 1 . .
H H10A -0.2046 0.0642 0.2902 0.028 Uiso calc R 1 . .
H H10B -0.1131 -0.0179 0.3920 0.028 Uiso calc R 1 . .
C C11A 0.29658(10) 0.69811(10) -0.00959(10) 0.01597(18) Uani d . 1 . .
O O1B 0.37447(9) 0.02069(9) 0.91518(9) 0.02540(18) Uani d . 1 . .
O O2B 0.55207(10) -0.08564(8) 0.81460(9) 0.02504(18) Uani d . 1 . .
H H1OB 0.5107 -0.1537 0.8547 0.038 Uiso d R 1 . .
O O3B 0.91441(9) 0.17243(8) 0.51738(8) 0.02423(18) Uani d . 1 . .
O O4B 0.93948(9) 0.37738(8) 0.50719(9) 0.02599(19) Uani d . 1 . .
N N1B 0.87317(9) 0.27498(9) 0.54966(9) 0.01787(17) Uani d . 1 . .
N N2B 0.73342(10) 0.51524(9) 0.61428(9) 0.01799(17) Uani d . 1 . .
C C1B 0.74352(10) 0.27632(10) 0.63934(10) 0.01530(18) Uani d . 1 . .
C C2B 0.68286(11) 0.15493(10) 0.69549(10) 0.01604(18) Uani d . 1 . .
H H2BA 0.7277 0.0790 0.6762 0.019 Uiso calc R 1 . .
C C3B 0.55681(11) 0.14668(10) 0.77957(10) 0.01613(18) Uani d . 1 . .
C C4B 0.48894(11) 0.26379(10) 0.80444(10) 0.01760(19) Uani d . 1 . .
H H4BA 0.4031 0.2595 0.8595 0.021 Uiso calc R 1 . .
C C5B 0.54711(11) 0.38380(10) 0.74909(10) 0.01740(19) Uani d . 1 . .
H H5BA 0.4991 0.4591 0.7669 0.021 Uiso calc R 1 . .
C C6B 0.67903(10) 0.39638(10) 0.66502(10) 0.01536(18) Uani d . 1 . .
C C7B 0.65788(11) 0.63794(10) 0.62404(10) 0.01690(18) Uani d . 1 . .
H H7BA 0.6232 0.6385 0.7147 0.020 Uiso calc R 1 . .
C C8B 0.54323(12) 0.68736(12) 0.54265(12) 0.0239(2) Uani d . 1 . .
H H8BA 0.5534 0.6522 0.4674 0.029 Uiso calc R 1 . .
H H8BB 0.4497 0.6780 0.5926 0.029 Uiso calc R 1 . .
C C9B 0.59819(13) 0.82720(11) 0.51283(13) 0.0249(2) Uani d . 1 . .
H H9BA 0.6070 0.8749 0.4228 0.030 Uiso calc R 1 . .
H H9BB 0.5483 0.8803 0.5693 0.030 Uiso calc R 1 . .
C C10B 0.73574(12) 0.76364(10) 0.55077(11) 0.0208(2) Uani d . 1 . .
H H10C 0.8066 0.7525 0.4780 0.025 Uiso calc R 1 . .
H H10D 0.7719 0.8058 0.6059 0.025 Uiso calc R 1 . .
C C11B 0.49108(11) 0.01977(10) 0.83986(10) 0.01689(19) Uani d . 1 . .
H H1NA -0.124(2) 0.2777(18) 0.2638(18) 0.038(5) Uiso d . 1 . .
H H1NB 0.805(2) 0.5208(18) 0.5636(18) 0.035(5) Uiso d . 1 . .

loop_
_atom_site_aniso_label
_atom_site_aniso_U_11
_atom_site_aniso_U_22
_atom_site_aniso_U_33
_atom_site_aniso_U_12
_atom_site_aniso_U_13
_atom_site_aniso_U_23
O1A 0.0161(3) 0.0208(4) 0.0240(4) -0.0040(3) 0.0020(3) -0.0025(3)
O2A 0.0194(4) 0.0128(3) 0.0356(5) -0.0029(3) -0.0012(3) -0.0049(3)
O3A 0.0237(4) 0.0165(4) 0.0500(6) -0.0019(3) 0.0087(4) -0.0125(4)
O4A 0.0160(4) 0.0180(4) 0.0415(5) -0.0058(3) 0.0052(3) -0.0044(3)
N1A 0.0148(4) 0.0143(4) 0.0234(4) -0.0015(3) 0.0000(3) -0.0027(3)
N2A 0.0180(4) 0.0103(4) 0.0205(4) -0.0027(3) -0.0002(3) -0.0020(3)
C1A 0.0128(4) 0.0122(4) 0.0169(4) -0.0012(3) -0.0014(3) -0.0021(3)
C2A 0.0150(4) 0.0114(4) 0.0173(4) -0.0014(3) -0.0031(3) -0.0015(3)
C3A 0.0140(4) 0.0120(4) 0.0167(4) -0.0026(3) -0.0029(3) -0.0011(3)
C4A 0.0141(4) 0.0151(4) 0.0194(4) -0.0003(3) -0.0025(3) -0.0039(3)
C5A 0.0166(4) 0.0123(4) 0.0200(4) 0.0002(3) -0.0033(3) -0.0032(3)
C6A 0.0164(4) 0.0116(4) 0.0149(4) -0.0020(3) -0.0036(3) -0.0014(3)
C7A 0.0228(5) 0.0102(4) 0.0193(4) -0.0021(3) -0.0047(4) -0.0019(3)
C8A 0.0239(5) 0.0149(4) 0.0215(5) -0.0003(4) -0.0036(4) -0.0043(4)
C9A 0.0327(6) 0.0137(4) 0.0242(5) -0.0039(4) -0.0082(4) -0.0049(4)
C10A 0.0311(6) 0.0140(4) 0.0233(5) -0.0083(4) 0.0007(4) -0.0030(4)
C11A 0.0149(4) 0.0140(4) 0.0183(4) -0.0026(3) -0.0036(3) -0.0018(3)
O1B 0.0196(4) 0.0211(4) 0.0306(4) -0.0075(3) 0.0025(3) -0.0011(3)
O2B 0.0304(4) 0.0145(4) 0.0284(4) -0.0049(3) -0.0012(3) -0.0040(3)
O3B 0.0265(4) 0.0204(4) 0.0240(4) -0.0019(3) 0.0033(3) -0.0082(3)
O4B 0.0185(4) 0.0176(4) 0.0358(5) -0.0053(3) 0.0044(3) -0.0016(3)
N1B 0.0166(4) 0.0166(4) 0.0183(4) -0.0021(3) -0.0013(3) -0.0017(3)
N2B 0.0160(4) 0.0133(4) 0.0221(4) -0.0024(3) -0.0012(3) -0.0011(3)
C1B 0.0137(4) 0.0145(4) 0.0164(4) -0.0030(3) -0.0017(3) -0.0016(3)
C2B 0.0170(4) 0.0133(4) 0.0174(4) -0.0025(3) -0.0031(3) -0.0025(3)
C3B 0.0164(4) 0.0134(4) 0.0177(4) -0.0040(3) -0.0029(3) -0.0014(3)
C4B 0.0154(4) 0.0164(4) 0.0191(4) -0.0025(3) -0.0011(3) -0.0022(4)
C5B 0.0157(4) 0.0146(4) 0.0200(5) -0.0016(3) -0.0015(3) -0.0022(3)
C6B 0.0153(4) 0.0134(4) 0.0169(4) -0.0020(3) -0.0043(3) -0.0015(3)
C7B 0.0185(4) 0.0129(4) 0.0186(4) -0.0014(3) -0.0043(4) -0.0017(3)
C8B 0.0188(5) 0.0209(5) 0.0304(6) -0.0031(4) -0.0089(4) 0.0008(4)
C9B 0.0241(5) 0.0166(5) 0.0308(6) -0.0003(4) -0.0080(4) 0.0018(4)
C10B 0.0221(5) 0.0131(4) 0.0270(5) -0.0038(4) -0.0080(4) -0.0011(4)
C11B 0.0168(4) 0.0145(4) 0.0186(4) -0.0039(3) -0.0028(3) -0.0022(3)

loop_
_atom_type_symbol
_atom_type_description
_atom_type_scat_dispersion_real
_atom_type_scat_dispersion_imag
_atom_type_scat_source
C C 0.0033 0.0016 'International Tables Vol C Tables 4.2.6.8 and 6.1.1.4'
H H 0.0000 0.0000 'International Tables Vol C Tables 4.2.6.8 and 6.1.1.4'
N N 0.0061 0.0033 'International Tables Vol C Tables 4.2.6.8 and 6.1.1.4'
O O 0.0106 0.0060 'International Tables Vol C Tables 4.2.6.8 and 6.1.1.4'

loop_
_geom_angle_atom_site_label_1
_geom_angle_atom_site_label_2
_geom_angle_atom_site_label_3
_geom_angle_site_symmetry_1
_geom_angle_site_symmetry_3
_geom_angle
_geom_angle_publ_flag
C11A O2A H1OA . . 111.9 ?
O3A N1A O4A . . 121.83(9) ?
O3A N1A C1A . . 119.01(9) ?
O4A N1A C1A . . 119.16(9) ?
C6A N2A C7A . . 126.24(9) ?
C6A N2A H1NA . . 114.6(12) ?
C7A N2A H1NA . . 118.1(12) ?
C2A C1A C6A . . 121.97(9) ?
C2A C1A N1A . . 115.91(9) ?
C6A C1A N1A . . 122.12(9) ?
C3A C2A C1A . . 120.77(9) ?
C3A C2A H2AA . . 119.6 ?
C1A C2A H2AA . . 119.6 ?
C2A C3A C4A . . 118.77(9) ?
C2A C3A C11A . . 118.30(9) ?
C4A C3A C11A . . 122.93(9) ?
C5A C4A C3A . . 121.02(9) ?
C5A C4A H4AA . . 119.5 ?
C3A C4A H4AA . . 119.5 ?
C4A C5A C6A . . 121.66(9) ?
C4A C5A H5AA . . 119.2 ?
C6A C5A H5AA . . 119.2 ?
N2A C6A C1A . . 123.24(9) ?
N2A C6A C5A . . 120.98(9) ?
C1A C6A C5A . . 115.78(9) ?
N2A C7A C10A . . 113.66(9) ?
N2A C7A C8A . . 119.61(9) ?
C10A C7A C8A . . 89.08(8) ?
N2A C7A H7AA . . 110.9 ?
C10A C7A H7AA . . 110.9 ?
C8A C7A H7AA . . 110.9 ?
C9A C8A C7A . . 88.22(8) ?
C9A C8A H8AA . . 113.9 ?
C7A C8A H8AA . . 113.9 ?
C9A C8A H8AB . . 113.9 ?
C7A C8A H8AB . . 113.9 ?
H8AA C8A H8AB . . 111.2 ?
C10A C9A C8A . . 88.63(8) ?
C10A C9A H9AA . . 113.9 ?
C8A C9A H9AA . . 113.9 ?
C10A C9A H9AB . . 113.9 ?
C8A C9A H9AB . . 113.9 ?
H9AA C9A H9AB . . 111.1 ?
C7A C10A C9A . . 88.71(9) ?
C7A C10A H10A . . 113.9 ?
C9A C10A H10A . . 113.9 ?
C7A C10A H10B . . 113.9 ?
C9A C10A H10B . . 113.9 ?
H10A C10A H10B . . 111.1 ?
O1A C11A O2A . . 123.11(10) ?
O1A C11A C3A . . 120.54(9) ?
O2A C11A C3A . . 116.35(9) ?
C11B O2B H1OB . . 114.1 ?
O3B N1B O4B . . 122.07(9) ?
O3B N1B C1B . . 118.88(9) ?
O4B N1B C1B . . 119.05(9) ?
C6B N2B C7B . . 123.78(9) ?
C6B N2B H1NB . . 118.5(13) ?
C7B N2B H1NB . . 116.5(13) ?
C2B C1B C6B . . 122.19(9) ?
C2B C1B N1B . . 116.19(9) ?
C6B C1B N1B . . 121.58(9) ?
C3B C2B C1B . . 120.48(9) ?
C3B C2B H2BA . . 119.8 ?
C1B C2B H2BA . . 119.8 ?
C2B C3B C4B . . 118.68(9) ?
C2B C3B C11B . . 121.37(9) ?
C4B C3B C11B . . 119.92(9) ?
C5B C4B C3B . . 121.34(10) ?
C5B C4B H4BA . . 119.3 ?
C3B C4B H4BA . . 119.3 ?
C4B C5B C6B . . 121.84(9) ?
C4B C5B H5BA . . 119.1 ?
C6B C5B H5BA . . 119.1 ?
N2B C6B C5B . . 120.09(9) ?
N2B C6B C1B . . 124.48(9) ?
C5B C6B C1B . . 115.42(9) ?
N2B C7B C10B . . 115.50(9) ?
N2B C7B C8B . . 118.69(9) ?
C10B C7B C8B . . 88.50(8) ?
N2B C7B H7BA . . 110.8 ?
C10B C7B H7BA . . 110.8 ?
C8B C7B H7BA . . 110.8 ?
C9B C8B C7B . . 87.84(8) ?
C9B C8B H8BA . . 114.0 ?
C7B C8B H8BA . . 114.0 ?
C9B C8B H8BB . . 114.0 ?
C7B C8B H8BB . . 114.0 ?
H8BA C8B H8BB . . 111.2 ?
C10B C9B C8B . . 88.40(8) ?
C10B C9B H9BA . . 113.9 ?
C8B C9B H9BA . . 113.9 ?
C10B C9B H9BB . . 113.9 ?
C8B C9B H9BB . . 113.9 ?
H9BA C9B H9BB . . 111.1 ?
C7B C10B C9B . . 88.40(8) ?
C7B C10B H10C . . 113.9 ?
C9B C10B H10C . . 113.9 ?
C7B C10B H10D . . 113.9 ?
C9B C10B H10D . . 113.9 ?
H10C C10B H10D . . 111.1 ?
O1B C11B O2B . . 122.99(10) ?
O1B C11B C3B . . 117.51(9) ?
O2B C11B C3B . . 119.49(9) ?

loop_
_geom_bond_atom_site_label_1
_geom_bond_atom_site_label_2
_geom_bond_site_symmetry_2
_geom_bond_distance
_geom_bond_publ_flag
O1A C11A . 1.2752(13) ?
O2A C11A . 1.2763(12) ?
O2A H1OA . 0.815 ?
O3A N1A . 1.2264(12) ?
O4A N1A . 1.2439(12) ?
N1A C1A . 1.4484(13) ?
N2A C6A . 1.3413(13) ?
N2A C7A . 1.4472(13) ?
N2A H1NA . 0.888(19) ?
C1A C2A . 1.3889(14) ?
C1A C6A . 1.4254(13) ?
C2A C3A . 1.3836(14) ?
C2A H2AA . 0.930 ?
C3A C4A . 1.4105(13) ?
C3A C11A . 1.4728(14) ?
C4A C5A . 1.3740(14) ?
C4A H4AA . 0.930 ?
C5A C6A . 1.4300(14) ?
C5A H5AA . 0.930 ?
C7A C10A . 1.5347(15) ?
C7A C8A . 1.5483(15) ?
C7A H7AA . 0.980 ?
C8A C9A . 1.5477(16) ?
C8A H8AA . 0.970 ?
C8A H8AB . 0.970 ?
C9A C10A . 1.5476(16) ?
C9A H9AA . 0.970 ?
C9A H9AB . 0.970 ?
C10A H10A . 0.970 ?
C10A H10B . 0.970 ?
O1B C11B . 1.2705(13) ?
O2B C11B . 1.2812(13) ?
O2B H1OB . 0.829 ?
O3B N1B . 1.2316(12) ?
O4B N1B . 1.2440(12) ?
N1B C1B . 1.4442(13) ?
N2B C6B . 1.3412(13) ?
N2B C7B . 1.4497(13) ?
N2B H1NB . 0.802(19) ?
C1B C2B . 1.3952(14) ?
C1B C6B . 1.4313(14) ?
C2B C3B . 1.3808(14) ?
C2B H2BA . 0.930 ?
C3B C4B . 1.4122(14) ?
C3B C11B . 1.4704(14) ?
C4B C5B . 1.3718(14) ?
C4B H4BA . 0.930 ?
C5B C6B . 1.4254(14) ?
C5B H5BA . 0.930 ?
C7B C10B . 1.5365(15) ?
C7B C8B . 1.5482(15) ?
C7B H7BA . 0.980 ?
C8B C9B . 1.5458(17) ?
C8B H8BA . 0.970 ?
C8B H8BB . 0.970 ?
C9B C10B . 1.5418(16) ?
C9B H9BA . 0.970 ?
C9B H9BB . 0.970 ?
C10B H10C . 0.970 ?
C10B H10D . 0.970 ?

loop_
_geom_hbond_atom_site_label_D
_geom_hbond_atom_site_label_H
_geom_hbond_atom_site_label_A
_geom_hbond_site_symmetry_A
_geom_hbond_distance_DH
_geom_hbond_distance_HA
_geom_hbond_distance_DA
_geom_hbond_angle_DHA
_geom_hbond_publ_flag
O2A H1OA O1B 1_564 0.81 1.76 2.5608(13) 166 yes
O2B H1OB O1A 1_546 0.83 1.89 2.7118(12) 170 yes
N2A H1NA O4A . 0.89(2) 1.93(2) 2.6332(13) 135.3(17) yes
N2B H1NB O4B . 0.80(2) 2.05(2) 2.6432(13) 130.7(18) yes
C8B H8BB O4A 2_566 0.97 2.54 3.4613(16) 158 yes
C8B H8BA Cg1 2_666 0.97 2.83 3.4744(13) 124 yes

loop_
_geom_torsion_atom_site_label_1
_geom_torsion_atom_site_label_2
_geom_torsion_atom_site_label_3
_geom_torsion_atom_site_label_4
_geom_torsion_site_symmetry_1
_geom_torsion_site_symmetry_2
_geom_torsion_site_symmetry_3
_geom_torsion_site_symmetry_4
_geom_torsion
_geom_torsion_publ_flag
O3A N1A C1A C2A . . . . -7.97(15) ?
O4A N1A C1A C2A . . . . 171.59(10) ?
O3A N1A C1A C6A . . . . 170.85(10) ?
O4A N1A C1A C6A . . . . -9.59(15) ?
C6A C1A C2A C3A . . . . 0.82(16) ?
N1A C1A C2A C3A . . . . 179.65(9) ?
C1A C2A C3A C4A . . . . -1.57(15) ?
C1A C2A C3A C11A . . . . 178.78(9) ?
C2A C3A C4A C5A . . . . 0.59(15) ?
C11A C3A C4A C5A . . . . -179.77(10) ?
C3A C4A C5A C6A . . . . 1.17(16) ?
C7A N2A C6A C1A . . . . -169.40(10) ?
C7A N2A C6A C5A . . . . 10.71(16) ?
C2A C1A C6A N2A . . . . -179.01(10) ?
N1A C1A C6A N2A . . . . 2.23(16) ?
C2A C1A C6A C5A . . . . 0.88(15) ?
N1A C1A C6A C5A . . . . -177.88(9) ?
C4A C5A C6A N2A . . . . 178.03(10) ?
C4A C5A C6A C1A . . . . -1.86(15) ?
C6A N2A C7A C10A . . . . -179.08(10) ?
C6A N2A C7A C8A . . . . -75.85(14) ?
N2A C7A C8A C9A . . . . -134.34(10) ?
C10A C7A C8A C9A . . . . -17.43(9) ?
C7A C8A C9A C10A . . . . 17.28(9) ?
N2A C7A C10A C9A . . . . 139.60(9) ?
C8A C7A C10A C9A . . . . 17.42(8) ?
C8A C9A C10A C7A . . . . -17.43(9) ?
C2A C3A C11A O1A . . . . -173.48(10) ?
C4A C3A C11A O1A . . . . 6.87(16) ?
C2A C3A C11A O2A . . . . 6.58(14) ?
C4A C3A C11A O2A . . . . -173.06(10) ?
O3B N1B C1B C2B . . . . 7.80(14) ?
O4B N1B C1B C2B . . . . -172.39(10) ?
O3B N1B C1B C6B . . . . -169.99(10) ?
O4B N1B C1B C6B . . . . 9.82(15) ?
C6B C1B C2B C3B . . . . -0.32(16) ?
N1B C1B C2B C3B . . . . -178.10(9) ?
C1B C2B C3B C4B . . . . 1.83(15) ?
C1B C2B C3B C11B . . . . -179.98(10) ?
C2B C3B C4B C5B . . . . -1.38(16) ?
C11B C3B C4B C5B . . . . -179.61(10) ?
C3B C4B C5B C6B . . . . -0.62(16) ?
C7B N2B C6B C5B . . . . -9.26(16) ?
C7B N2B C6B C1B . . . . 169.59(10) ?
C4B C5B C6B N2B . . . . -179.01(10) ?
C4B C5B C6B C1B . . . . 2.04(15) ?
C2B C1B C6B N2B . . . . 179.51(10) ?
N1B C1B C6B N2B . . . . -2.83(16) ?
C2B C1B C6B C5B . . . . -1.59(15) ?
N1B C1B C6B C5B . . . . 176.07(9) ?
C6B N2B C7B C10B . . . . -175.71(10) ?
C6B N2B C7B C8B . . . . -72.54(14) ?
N2B C7B C8B C9B . . . . -138.08(10) ?
C10B C7B C8B C9B . . . . -19.62(9) ?
C7B C8B C9B C10B . . . . 19.55(9) ?
N2B C7B C10B C9B . . . . 140.96(10) ?
C8B C7B C10B C9B . . . . 19.66(9) ?
C8B C9B C10B C7B . . . . -19.70(9) ?
C2B C3B C11B O1B . . . . -179.36(10) ?
C4B C3B C11B O1B . . . . -1.19(15) ?
C2B C3B C11B O2B . . . . 0.37(16) ?
C4B C3B C11B O2B . . . . 178.54(10) ?
